data_2202919
loop_
_publ_author_name
'Sally-Ann Poulsen'
'Cassandra L. Noack'
'Peter C. Healy'

_publ_section_title
;<i>N</i>-Allyl-<i>N</i>-(2-nitrobenzenesulfonyl)-<small>L</small>-phenylalanine
 methyl ester
;
_journal_issue 7
_journal_name_full 'Acta Crystallographica Section E'
_journal_page_first o967
_journal_page_last o968
_journal_paper_doi 10.1107/S160053680301256X
_journal_volume 59
_journal_year 2003
_chemical_formula_iupac 'C19 H20 N2 O6 S'
_chemical_formula_moiety 'C19 H20 N2 O6 S'
_chemical_formula_sum 'C19 H20 N2 O6 S'
_chemical_formula_weight 404.44
_chemical_name_systematic
;
N-Allyl-N-(2-nitrobenzenesulfonyl)-L-phenylalanine methyl ester
;
_space_group_IT_number 19
_symmetry_cell_setting orthorhombic
_symmetry_space_group_name_Hall 'P 2ac 2ab'
_symmetry_space_group_name_H-M 'P 21 21 21'
_atom_sites_solution_hydrogens geom
_atom_sites_solution_primary direct
_atom_sites_solution_secondary difmap
_cell_angle_alpha 90
_cell_angle_beta 90
_cell_angle_gamma 90
_cell_formula_units_Z 4
_cell_length_a 9.2756(15)
_cell_length_b 27.430(4)
_cell_length_c 7.8548(12)
_cell_measurement_reflns_used 25
_cell_measurement_temperature 295
_cell_measurement_theta_max 17.0
_cell_measurement_theta_min 12.6
_cell_volume 1998.5(5)
_computing_cell_refinement 'MSC/AFC7 Diffractometer Control Software for Windows'
_computing_data_collection
;
MSC/AFC7 Diffractometer Control Software for Windows
(Molecular Structure Corporation, 1999)
;
_computing_data_reduction 'TEXSAN for Windows (Molecular Structure Corporation, 1997-2001)'
_computing_molecular_graphics 'PLATON (Spek, 2001) and ORTEP-3 (Farrugia, 1997)'
_computing_publication_material 'TEXSAN for Windows and PLATON'
_computing_structure_refinement 'TEXSAN for Windows and SHELXL97 (Sheldrick, 1997)'
_computing_structure_solution 'TEXSAN for Windows'
_diffrn_ambient_temperature 295
_diffrn_measured_fraction_theta_full 0.999
_diffrn_measured_fraction_theta_max 0.999
_diffrn_measurement_device 'Rigaku AFC-7R'
_diffrn_measurement_method \w
_diffrn_radiation_monochromator graphite
_diffrn_radiation_source 'Rigaku rotating anode'
_diffrn_radiation_type 'Mo K\a'
_diffrn_radiation_wavelength 0.7107
_diffrn_reflns_av_R_equivalents 0.025
_diffrn_reflns_av_sigmaI/netI 0.037
_diffrn_reflns_limit_h_max 12
_diffrn_reflns_limit_h_min -5
_diffrn_reflns_limit_k_max 35
_diffrn_reflns_limit_k_min 0
_diffrn_reflns_limit_l_max 10
_diffrn_reflns_limit_l_min -4
_diffrn_reflns_number 3271
_diffrn_reflns_reduction_process '  ?'
_diffrn_reflns_theta_full 27.5
_diffrn_reflns_theta_max 27.5
_diffrn_reflns_theta_min 2.7
_diffrn_standards_decay_% 0.4
_diffrn_standards_interval_count 150
_diffrn_standards_number 3
_exptl_absorpt_coefficient_mu 0.200
_exptl_absorpt_correction_type none
_exptl_crystal_colour colorless
_exptl_crystal_density_diffrn 1.344
_exptl_crystal_density_method 'not measured'
_exptl_crystal_description prismatic
_exptl_crystal_F_000 848
_exptl_crystal_size_max 0.50
_exptl_crystal_size_mid 0.30
_exptl_crystal_size_min 0.20
_refine_diff_density_max 0.56
_refine_diff_density_min -0.29
_refine_ls_abs_structure_details 'Flack (1983), 0000 Friedel pairs'
_refine_ls_abs_structure_Flack 0.15(14)
_refine_ls_extinction_coef 0.0066(16)
_refine_ls_extinction_expression FC^*^=KFC[1+0.001XFC^2^\L^3^/SIN(2\Q)]^-1/4^
_refine_ls_extinction_method SHELXL97
_refine_ls_goodness_of_fit_ref 1.03
_refine_ls_hydrogen_treatment constr
_refine_ls_matrix_type full
_refine_ls_number_parameters 254
_refine_ls_number_reflns 2796
_refine_ls_number_restraints 0
_refine_ls_restrained_S_all 1.03
_refine_ls_R_factor_all 0.064
_refine_ls_R_factor_gt 0.040
_refine_ls_shift/su_max 0.035
_refine_ls_shift/su_mean 0.003
_refine_ls_structure_factor_coef Fsqd
_refine_ls_weighting_details 'calc w = 1/[\s^2^(Fo^2^)+(0.0695P)^2^+0.3341P] where P = (Fo^2^+2Fc^2^)/3'
_refine_ls_weighting_scheme calc
_refine_ls_wR_factor_gt 0.111
_refine_ls_wR_factor_ref 0.123
_reflns_number_gt 2049
_reflns_number_total 2796
_reflns_threshold_expression I>2\s(I)
_cod_data_source_file tk6115.cif
_cod_data_source_block I
_cod_depositor_comments
;
The following automatic conversions were performed:
'_symmetry_cell_setting' value 'Orthorhombic' changed to 'orthorhombic'
according to '/home/saulius/struct/CIF-dictionaries/cif_core.dic'
dictionary named 'cif_core.dic' version 2.4.1 from 2010-06-29.

Automatic conversion script
Id: cif_fix_enum 1527 2010-12-29 10:47:43Z saulius 

The following automatic conversions were performed:

'_symmetry_cell_setting' value 'Orthorhombic' changed to
'orthorhombic' according to
/home/saulius/struct/CIF-dictionaries/cif_core.dic dictionary named
'cif_core.dic' version 2.4.1 from
2010-06-29.

'_atom_sites_solution_hydrogens' value 'geom ' changed
to 'geom' according to
/home/saulius/struct/CIF-dictionaries/cif_core.dic dictionary named
'cif_core.dic' version 2.4.1 from
2010-06-29.

'_atom_sites_solution_primary' value 'direct ' changed
to 'direct' according to
/home/saulius/struct/CIF-dictionaries/cif_core.dic dictionary named
'cif_core.dic' version 2.4.1 from
2010-06-29.

'_atom_sites_solution_secondary' value 'difmap ' changed
to 'difmap' according to
/home/saulius/struct/CIF-dictionaries/cif_core.dic dictionary named
'cif_core.dic' version 2.4.1 from
2010-06-29.

'_refine_ls_weighting_scheme' value 'calc ' changed to
'calc' according to
/home/saulius/struct/CIF-dictionaries/cif_core.dic dictionary named
'cif_core.dic' version 2.4.1 from 2010-06-29.

Automatic conversion script
Id: cif_fix_values 1715 2011-07-08 13:25:40Z adriana 
;
_cod_database_code 2202919
_cod_database_fobs_code 2202919

loop_
_symmetry_equiv_pos_as_xyz
x,y,z
1/2-x,-y,1/2+z
1/2+x,1/2-y,-z
-x,1/2+y,1/2-z

loop_
_atom_site_aniso_label
_atom_site_aniso_U_11
_atom_site_aniso_U_22
_atom_site_aniso_U_33
_atom_site_aniso_U_12
_atom_site_aniso_U_13
_atom_site_aniso_U_23
S1 0.0425(4) 0.0501(4) 0.0600(5) 0.0024(3) -0.0080(4) 0.0025(4)
O1 0.222(5) 0.118(3) 0.062(2) -0.044(3) -0.016(3) -0.014(2)
O2 0.113(2) 0.086(2) 0.082(2) -0.0277(19) 0.021(2) 0.0041(17)
O3 0.0675(15) 0.0527(12) 0.0686(15) -0.0018(12) -0.0266(15) 0.0045(11)
O4 0.0415(12) 0.0713(16) 0.097(2) 0.0031(12) 0.0092(14) 0.0022(16)
O5 0.0606(14) 0.0803(17) 0.0807(19) 0.0236(14) -0.0014(14) 0.0164(16)
O6 0.0441(12) 0.0945(19) 0.0837(18) 0.0106(14) 0.0081(15) 0.0152(16)
N1 0.102(3) 0.069(2) 0.057(2) -0.004(2) 0.008(2) -0.0095(18)
N2 0.0432(14) 0.0523(14) 0.0537(16) 0.0001(12) -0.0019(14) -0.0036(13)
C1 0.0442(15) 0.0498(15) 0.0552(18) 0.0034(13) -0.0077(19) 0.0044(18)
C2 0.059(2) 0.0510(18) 0.057(2) -0.0027(16) -0.0014(19) -0.0029(16)
C3 0.070(2) 0.058(2) 0.101(3) 0.008(2) 0.003(3) -0.015(3)
C4 0.088(3) 0.053(2) 0.123(4) 0.017(2) -0.013(4) 0.016(3)
C5 0.094(3) 0.067(3) 0.091(3) 0.004(2) -0.013(3) 0.028(2)
C6 0.064(2) 0.066(2) 0.063(2) 0.0052(19) 0.001(2) 0.013(2)
C7 0.0395(14) 0.0507(15) 0.0579(19) 0.0037(12) -0.0053(17) 0.0024(18)
C8 0.0477(17) 0.0659(19) 0.0552(19) 0.0088(15) -0.003(2) -0.006(2)
C9 0.046(2) 0.152(5) 0.109(4) 0.023(3) 0.009(3) 0.007(4)
C10 0.064(2) 0.091(3) 0.054(2) -0.007(2) 0.001(2) -0.010(2)
C11 0.077(3) 0.136(5) 0.105(4) -0.022(3) 0.029(3) -0.053(4)
C12 0.068(3) 0.131(5) 0.189(7) -0.001(3) 0.023(4) -0.057(5)
C13 0.0480(16) 0.0551(17) 0.079(3) -0.0026(15) -0.0101(19) -0.002(2)
C14 0.0490(16) 0.0473(16) 0.061(2) -0.0027(14) 0.0091(18) 0.0008(16)
C15 0.065(2) 0.0548(17) 0.071(3) -0.0050(17) 0.001(2) -0.0098(19)
C16 0.082(2) 0.0497(17) 0.087(3) 0.0072(19) 0.013(3) -0.008(2)
C17 0.072(2) 0.056(2) 0.101(3) 0.016(2) 0.008(3) 0.007(2)
C18 0.064(2) 0.065(2) 0.084(3) 0.007(2) -0.011(2) 0.001(2)
C19 0.057(2) 0.0518(18) 0.076(2) 0.0070(16) -0.007(2) -0.0026(18)

loop_
_atom_site_label
_atom_site_fract_x
_atom_site_fract_y
_atom_site_fract_z
_atom_site_U_iso_or_equiv
_atom_site_thermal_displace_type
_atom_site_calc_flag
_atom_site_refinement_flags
_atom_site_occupancy
_atom_site_type_symbol
S1 0.01663(8) 0.84200(3) 0.24411(12) 0.0509(3) Uani . . 1.000 S
O1 0.1434(6) 0.77727(15) -0.1735(5) 0.134(2) Uani . . 1.000 O
O2 0.2827(4) 0.82963(11) -0.0546(4) 0.0937(12) Uani . . 1.000 O
O3 -0.0051(3) 0.85613(8) 0.0714(3) 0.0629(8) Uani . . 1.000 O
O4 -0.1049(2) 0.83638(9) 0.3537(4) 0.0699(9) Uani . . 1.000 O
O5 0.4009(3) 0.84493(10) 0.3332(4) 0.0739(10) Uani . . 1.000 O
O6 0.4779(3) 0.90384(10) 0.1574(4) 0.0741(10) Uani . . 1.000 O
N1 0.2067(4) 0.79348(13) -0.0523(5) 0.0760(14) Uani . . 1.000 N
N2 0.1220(3) 0.88161(10) 0.3329(4) 0.0497(8) Uani . . 1.000 N
C1 0.1051(3) 0.78451(11) 0.2432(5) 0.0497(9) Uani . . 1.000 C
C2 0.1883(4) 0.76690(12) 0.1099(5) 0.0557(11) Uani . . 1.000 C
C3 0.2575(5) 0.72288(14) 0.1207(7) 0.0763(14) Uani . . 1.000 C
C4 0.2438(5) 0.69531(14) 0.2671(8) 0.0880(18) Uani . . 1.000 C
C5 0.1564(6) 0.71074(16) 0.3955(7) 0.0840(17) Uani . . 1.000 C
C6 0.0871(4) 0.75482(13) 0.3848(5) 0.0643(12) Uani . . 1.000 C
C7 0.2334(3) 0.90632(11) 0.2334(5) 0.0494(9) Uani . . 1.000 C
C8 0.3795(3) 0.88076(13) 0.2506(5) 0.0563(11) Uani . . 1.000 C
C9 0.6213(4) 0.8825(2) 0.1555(8) 0.102(2) Uani . . 1.000 C
C10 0.1396(4) 0.87808(16) 0.5190(5) 0.0697(14) Uani . . 1.000 C
C11 0.0483(6) 0.9098(2) 0.6238(8) 0.106(2) Uani . . 1.000 C
C12 -0.0369(6) 0.9393(2) 0.5925(11) 0.129(3) Uani . . 1.000 C
C13 0.2447(4) 0.96032(12) 0.2792(5) 0.0607(13) Uani . . 1.000 C
C14 0.1219(3) 0.99312(11) 0.2214(5) 0.0524(10) Uani . . 1.000 C
C15 0.1210(4) 1.04051(13) 0.2820(5) 0.0636(13) Uani . . 1.000 C
C16 0.0190(5) 1.07375(12) 0.2293(6) 0.0729(13) Uani . . 1.000 C
C17 -0.0857(5) 1.06013(14) 0.1133(7) 0.0763(14) Uani . . 1.000 C
C18 -0.0876(4) 1.01278(14) 0.0552(6) 0.0710(14) Uani . . 1.000 C
C19 0.0167(4) 0.97958(12) 0.1064(5) 0.0616(11) Uani . . 1.000 C
H3 0.31290 0.71120 0.02780 0.0930 Uiso . . 1.000 H
H4 0.29590 0.66570 0.27800 0.1110 Uiso . . 1.000 H
H5 0.14460 0.69110 0.49370 0.1030 Uiso . . 1.000 H
H6 0.02540 0.76490 0.47490 0.0780 Uiso . . 1.000 H
H7 0.20660 0.90420 0.11680 0.0610 Uiso . . 1.000 H
H11 0.06260 0.90530 0.74310 0.1280 Uiso . . 1.000 H
H15 0.19200 1.05050 0.36100 0.0790 Uiso . . 1.000 H
H16 0.02180 1.10620 0.27120 0.0900 Uiso . . 1.000 H
H17 -0.15600 1.08280 0.07640 0.0930 Uiso . . 1.000 H
H18 -0.16000 1.00260 -0.02310 0.0870 Uiso . . 1.000 H
H19 0.01590 0.94740 0.06240 0.0750 Uiso . . 1.000 H
H91 0.61370 0.84830 0.13780 0.1250 Uiso . . 1.000 H
H92 0.66830 0.88890 0.25940 0.1250 Uiso . . 1.000 H
H93 0.67510 0.89650 0.06380 0.1250 Uiso . . 1.000 H
H101 0.23750 0.88600 0.54500 0.0840 Uiso . . 1.000 H
H102 0.12090 0.84550 0.55190 0.0840 Uiso . . 1.000 H
H121 -0.05940 0.94630 0.47670 0.1600 Uiso . . 1.000 H
H122 -0.08570 0.95590 0.68120 0.1600 Uiso . . 1.000 H
H131 0.25160 0.96280 0.39870 0.0740 Uiso . . 1.000 H
H132 0.33080 0.97270 0.22810 0.0740 Uiso . . 1.000 H

loop_
_atom_type_symbol
_atom_type_description
_atom_type_scat_dispersion_real
_atom_type_scat_dispersion_imag
_atom_type_scat_source
S S 0.1246 0.1234 'International Tables Vol C Tables 4.2.6.8 and 6.1.1.4'
O O 0.0106 0.0060 'International Tables Vol C Tables 4.2.6.8 and 6.1.1.4'
N N 0.0061 0.0033 'International Tables Vol C Tables 4.2.6.8 and 6.1.1.4'
H H 0.0000 0.0000 'International Tables Vol C Tables 4.2.6.8 and 6.1.1.4'
C C 0.0033 0.0016 'International Tables Vol C Tables 4.2.6.8 and 6.1.1.4'

loop_
_geom_angle_atom_site_label_1
_geom_angle_atom_site_label_2
_geom_angle_atom_site_label_3
_geom_angle
_geom_angle_publ_flag
O3 S1 O4 119.47(16) yes
O3 S1 N2 108.23(15) yes
O3 S1 C1 107.62(17) yes
O4 S1 N2 106.83(16) yes
O4 S1 C1 105.74(15) yes
N2 S1 C1 108.56(15) yes
C8 O6 C9 116.2(3) yes
O1 N1 O2 124.9(4) yes
O1 N1 C2 116.3(4) yes
O2 N1 C2 118.8(4) yes
S1 N2 C7 120.5(2) yes
S1 N2 C10 116.7(2) yes
C7 N2 C10 118.8(3) yes
S1 C1 C2 124.7(3) yes
S1 C1 C6 117.5(3) yes
C2 C1 C6 117.8(3) yes
N1 C2 C1 122.9(3) yes
N1 C2 C3 115.7(4) yes
C1 C2 C3 121.4(4) no
C2 C3 C4 119.4(4) no
C3 C4 C5 120.1(4) no
C4 C5 C6 120.5(5) no
C1 C6 C5 120.6(4) no
N2 C7 C8 111.5(3) yes
N2 C7 C13 111.8(3) yes
C8 C7 C13 111.2(3) yes
O5 C8 O6 125.2(3) yes
O5 C8 C7 124.9(3) yes
O6 C8 C7 109.9(3) yes
N2 C10 C11 117.0(4) yes
C10 C11 C12 133.6(7) no
C7 C13 C14 116.9(3) no
C13 C14 C15 117.2(3) no
C13 C14 C19 124.4(3) no
C15 C14 C19 118.2(3) no
C14 C15 C16 121.5(3) no
C15 C16 C17 120.1(3) no
C16 C17 C18 118.8(4) no
C17 C18 C19 120.9(4) no
C14 C19 C18 120.4(3) no
C2 C3 H3 120.26 no
C4 C3 H3 120.34 no
C3 C4 H4 119.77 no
C5 C4 H4 120.16 no
C4 C5 H5 119.69 no
C6 C5 H5 119.80 no
C1 C6 H6 119.85 no
C5 C6 H6 119.50 no
N2 C7 H7 107.56 no
C8 C7 H7 106.75 no
C13 C7 H7 107.70 no
O6 C9 H91 109.33 no
O6 C9 H92 109.86 no
O6 C9 H93 108.87 no
H91 C9 H92 110.18 no
H91 C9 H93 108.94 no
H92 C9 H93 109.64 no
N2 C10 H101 107.59 no
N2 C10 H102 108.21 no
C11 C10 H101 107.08 no
C11 C10 H102 107.52 no
H101 C10 H102 109.30 no
C10 C11 H11 113.20 no
C12 C11 H11 113.19 no
C11 C12 H121 119.55 no
C11 C12 H122 120.40 no
H121 C12 H122 120.04 no
C7 C13 H131 107.99 no
C7 C13 H132 107.62 no
C14 C13 H131 107.77 no
C14 C13 H132 106.87 no
H131 C13 H132 109.60 no
C14 C15 H15 119.58 no
C16 C15 H15 118.93 no
C15 C16 H16 119.84 no
C17 C16 H16 120.06 no
C16 C17 H17 120.53 no
C18 C17 H17 120.63 no
C17 C18 H18 119.98 no
C19 C18 H18 119.09 no
C14 C19 H19 119.64 no
C18 C19 H19 119.99 no

loop_
_geom_bond_atom_site_label_1
_geom_bond_atom_site_label_2
_geom_bond_site_symmetry_1
_geom_bond_site_symmetry_2
_geom_bond_distance
_geom_bond_publ_flag
S1 O3 . . 1.425(3) yes
S1 O4 . . 1.427(3) yes
S1 N2 . . 1.619(3) yes
S1 C1 . . 1.778(3) yes
O1 N1 . . 1.204(6) yes
O2 N1 . . 1.217(5) yes
O5 C8 . . 1.194(5) yes
O6 C8 . . 1.330(4) yes
O6 C9 . . 1.453(5) yes
N1 C2 . . 1.478(5) yes
N2 C7 . . 1.462(4) yes
N2 C10 . . 1.474(5) yes
C1 C2 . . 1.388(5) no
C1 C6 . . 1.389(5) no
C2 C3 . . 1.370(5) no
C3 C4 . . 1.382(8) no
C4 C5 . . 1.361(8) no
C5 C6 . . 1.372(6) no
C7 C8 . . 1.532(4) no
C7 C13 . . 1.528(5) yes
C10 C11 . . 1.467(7) yes
C11 C12 . . 1.157(8) yes
C13 C14 . . 1.521(5) yes
C14 C15 . . 1.384(5) no
C14 C19 . . 1.381(5) no
C15 C16 . . 1.378(6) no
C16 C17 . . 1.383(7) no
C17 C18 . . 1.377(6) no
C18 C19 . . 1.388(5) no
C3 H3 . . 0.9483 no
C4 H4 . . 0.9490 no
C5 H5 . . 0.9472 no
C6 H6 . . 0.9512 no
C7 H7 . . 0.9508 no
C9 H91 . . 0.9510 no
C9 H92 . . 0.9418 no
C9 H93 . . 0.9567 no
C10 H101 . . 0.9558 no
C10 H102 . . 0.9463 no
C11 H11 . . 0.9544 no
C12 H121 . . 0.9528 no
C12 H122 . . 0.9474 no
C13 H131 . . 0.9433 no
C13 H132 . . 0.9562 no
C15 H15 . . 0.9454 no
C16 H16 . . 0.9494 no
C17 H17 . . 0.9465 no
C18 H18 . . 0.9525 no
C19 H19 . . 0.9480 no

loop_
_geom_contact_atom_site_label_1
_geom_contact_atom_site_label_2
_geom_contact_distance
_geom_contact_site_symmetry_2
_geom_contact_publ_flag
S1 O2 3.422(4) . no
O1 O3 3.206(5) . no
O2 O3 2.938(5) . no
O2 O6 3.193(4) . no
O2 S1 3.422(4) . no
O2 C8 2.919(5) . no
O2 C7 3.123(5) . no
O3 O2 2.938(5) . no
O3 O1 3.206(5) . no
O3 N1 2.785(4) . no
O3 C19 3.403(4) . no
O4 C9 3.236(5) 1_455 no
O4 C4 3.405(7) 3_466 no
O4 C11 3.252(6) . no
O4 C5 3.233(6) 3_466 no
O5 C10 2.972(5) . no
O5 C1 3.282(4) . no
O5 C2 3.398(5) . no
O5 N2 2.776(4) . no
O6 C16 3.418(6) 2_574 no
O6 O2 3.193(4) . no
O1 H3 2.8734 . no
O1 H102 2.8633 1_554 no
O2 H16 2.8738 2_574 no
O2 H7 2.5485 . no
O3 H7 2.3920 . no
O3 H19 2.5121 . no
O3 H3 2.6207 3_465 no
O4 H5 2.7210 3_466 no
O4 H102 2.6216 . no
O4 H92 2.6551 1_455 no
O4 H6 2.4923 . no
O5 H101 2.5167 . no
O5 H91 2.5021 . no
O5 H92 2.8183 . no
O5 H5 2.8169 3_566 no
O6 H132 2.3954 . no
N1 O3 2.785(4) . no
N2 O5 2.776(4) . no
N2 C19 3.368(5) . no
N2 H121 2.6936 . no
C1 O5 3.282(4) . no
C2 O5 3.398(5) . no
C4 O4 3.405(7) 3_566 no
C5 O4 3.233(6) 3_566 no
C6 C10 3.575(6) . no
C7 O2 3.123(5) . no
C8 O2 2.919(5) . no
C9 O4 3.236(5) 1_655 no
C10 C6 3.575(6) . no
C10 O5 2.972(5) . no
C11 C13 3.545(7) . no
C11 O4 3.252(6) . no
C11 C15 3.579(7) 2_575 no
C12 C17 3.504(7) 2_475 no
C12 C14 3.584(9) . no
C13 C11 3.545(7) . no
C14 C12 3.584(9) . no
C15 C11 3.579(7) 2_574 no
C16 O6 3.418(6) 2_575 no
C17 C12 3.504(7) 2_474 no
C19 O3 3.403(4) . no
C19 N2 3.368(5) . no
C1 H102 2.9495 . no
C6 H102 2.8298 . no
C7 H19 2.6728 . no
C8 H101 2.6651 . no
C10 H131 2.7152 . no
C11 H131 2.9658 . no
C12 H17 2.9151 2_475 no
C13 H101 2.9188 . no
C14 H131 3.0436 2_574 no
C14 H121 2.9153 . no
C15 H101 3.0417 2_574 no
C16 H101 2.9010 2_574 no
C19 H7 2.7175 . no
H3 O1 2.8734 . no
H3 O3 2.6207 3_565 no
H5 O4 2.7210 3_566 no
H5 O5 2.8169 3_466 no
H6 O4 2.4923 . no
H6 H102 2.4573 . no
H7 O2 2.5485 . no
H7 O3 2.3920 . no
H7 C19 2.7175 . no
H7 H19 2.1715 . no
H7 H15 2.5428 2_574 no
H15 H131 2.4860 . no
H15 H7 2.5428 2_575 no
H16 O2 2.8738 2_575 no
H17 C12 2.9151 2_474 no
H19 O3 2.5121 . no
H19 C7 2.6728 . no
H19 H7 2.1715 . no
H91 O5 2.5021 . no
H92 O4 2.6551 1_655 no
H92 O5 2.8183 . no
H101 O5 2.5167 . no
H101 C8 2.6651 . no
H101 C13 2.9188 . no
H101 H131 2.4032 . no
H101 C15 3.0417 2_575 no
H101 C16 2.9010 2_575 no
H102 O1 2.8633 1_556 no
H102 O4 2.6216 . no
H102 C1 2.9495 . no
H102 C6 2.8298 . no
H102 H6 2.4573 . no
H121 N2 2.6936 . no
H121 C14 2.9153 . no
H131 C10 2.7152 . no
H131 C11 2.9658 . no
H131 H15 2.4860 . no
H131 H101 2.4032 . no
H131 C14 3.0436 2_575 no
H132 O6 2.3954 . no

loop_
_geom_hbond_atom_site_label_D
_geom_hbond_atom_site_label_H
_geom_hbond_atom_site_label_A
_geom_hbond_distance_DH
_geom_hbond_distance_HA
_geom_hbond_distance_DA
_geom_hbond_angle_DHA
_geom_hbond_publ_flag
C6 H6 O4 0.95 2.49 2.870(4) 104 yes
C7 H7 O2 0.95 2.55 3.123(5) 119 yes
C7 H7 O3 0.95 2.39 2.900(4) 113 yes
C19 H19 O3 0.95 2.51 3.403(4) 157 yes
C10 H101 O5 0.96 2.52 2.972(5) 109 yes
C13 H132 O6 0.96 2.40 2.827(5) 107 yes

loop_
_geom_torsion_atom_site_label_1
_geom_torsion_atom_site_label_2
_geom_torsion_atom_site_label_3
_geom_torsion_atom_site_label_4
_geom_torsion
_geom_torsion_publ_flag
O3 S1 N2 C7 -32.1(3) no
O3 S1 N2 C10 170.5(2) no
O4 S1 N2 C7 -161.9(2) no
O4 S1 N2 C10 40.7(3) no
C1 S1 N2 C7 84.5(3) no
C1 S1 N2 C10 -72.9(3) no
O3 S1 C1 C2 23.9(3) no
O3 S1 C1 C6 -154.8(3) no
O4 S1 C1 C2 152.6(3) no
O4 S1 C1 C6 -26.1(3) no
N2 S1 C1 C2 -93.1(3) no
N2 S1 C1 C6 88.2(3) no
C9 O6 C8 O5 1.2(6) no
C9 O6 C8 C7 -177.6(4) no
O2 N1 C2 C3 -107.6(4) no
O1 N1 C2 C1 -106.5(5) no
O1 N1 C2 C3 72.7(5) no
O2 N1 C2 C1 73.3(5) no
S1 N2 C7 C8 -95.7(3) no
S1 N2 C7 C13 139.1(3) no
C10 N2 C7 C8 61.3(4) no
C7 N2 C10 C11 105.9(4) no
S1 N2 C10 C11 -96.3(4) no
C10 N2 C7 C13 -64.0(4) no
S1 C1 C2 N1 -3.2(5) no
S1 C1 C2 C3 177.7(3) no
C6 C1 C2 N1 175.4(3) no
C6 C1 C2 C3 -3.7(5) no
C2 C1 C6 C5 3.6(5) no
S1 C1 C6 C5 -177.6(3) no
N1 C2 C3 C4 -178.9(4) no
C1 C2 C3 C4 0.3(6) no
C2 C3 C4 C5 3.3(7) no
C3 C4 C5 C6 -3.4(8) no
C4 C5 C6 C1 -0.2(7) no
N2 C7 C8 O6 179.4(3) no
N2 C7 C8 O5 0.6(5) no
C13 C7 C8 O6 -55.0(4) no
N2 C7 C13 C14 -71.4(4) no
C8 C7 C13 C14 163.2(3) no
C13 C7 C8 O5 126.2(4) no
N2 C10 C11 C12 -2.0(9) no
C7 C13 C14 C15 171.3(3) no
C7 C13 C14 C19 -12.3(5) no
C13 C14 C19 C18 -177.0(4) no
C15 C14 C19 C18 -0.7(6) no
C13 C14 C15 C16 176.2(4) no
C19 C14 C15 C16 -0.4(6) no
C14 C15 C16 C17 0.0(7) no
C15 C16 C17 C18 1.4(7) no
C16 C17 C18 C19 -2.5(7) no
C17 C18 C19 C14 2.1(6) no

loop_
_cod_related_entry_id
_cod_related_entry_database
_cod_related_entry_code
1 ChemSpider 21174857
